data_7021275
loop_
_publ_author_name
'Fuchter, Matthew J.'
'Judge, Dilraj K.'
'Weimar, Marko'
'White, Andrew J. P.'

_publ_section_title
;
 Stoichiometric C-H arylation of tricarbonyl(arene)chromium complexes
 bearing pyridine directing groups.
;
_journal_issue 16
_journal_name_full 'Dalton transactions (Cambridge, England : 2003)'
_journal_page_first 5615
_journal_page_last 5618
_journal_paper_doi 10.1039/c3dt50187f
_journal_volume 42
_journal_year 2013
_chemical_formula_moiety 'C21 H15 Cr N O3'
_chemical_formula_sum 'C21 H15 Cr N O3'
_chemical_formula_weight 381.34
_chemical_name_systematic
;
?
;
_space_group_IT_number 14
_symmetry_cell_setting monoclinic
_symmetry_space_group_name_Hall '-P 2ybc'
_symmetry_space_group_name_H-M 'P 1 21/c 1'
_atom_sites_solution_hydrogens geom
_atom_sites_solution_primary direct
_atom_sites_solution_secondary difmap
_audit_creation_method SHELXL-97
_cell_angle_alpha 90.00
_cell_angle_beta 94.6477(17)
_cell_angle_gamma 90.00
_cell_formula_units_Z 4
_cell_length_a 8.89230(17)
_cell_length_b 14.2567(3)
_cell_length_c 13.8089(3)
_cell_measurement_reflns_used 6808
_cell_measurement_temperature 173
_cell_measurement_theta_max 31.7224
_cell_measurement_theta_min 2.9540
_cell_volume 1744.86(6)
_computing_cell_refinement 'CrysAlis RED, Oxford Diffraction Ltd'
_computing_data_collection 'CrysAlis CCD, Oxford Diffraction Ltd'
_computing_data_reduction 'CrysAlis RED, Oxford Diffraction Ltd'
_computing_molecular_graphics 'Bruker SHELXTL'
_computing_publication_material 'Bruker SHELXTL'
_computing_structure_refinement 'SHELXL-97 (Sheldrick, 1997)'
_computing_structure_solution 'SHELXS-97 (Sheldrick, 1990)'
_diffrn_ambient_temperature 173
_diffrn_detector_area_resol_mean 15.9825
_diffrn_measured_fraction_theta_full 0.991
_diffrn_measured_fraction_theta_max 0.906
_diffrn_measurement_device_type 'OD Xcalibur 3'
_diffrn_measurement_method 'omega scans'
_diffrn_radiation_monochromator graphite
_diffrn_radiation_source 'Enhance (Mo) X-ray Source'
_diffrn_radiation_type MoK\a
_diffrn_radiation_wavelength 0.71073
_diffrn_reflns_av_R_equivalents 0.0279
_diffrn_reflns_av_sigmaI/netI 0.0339
_diffrn_reflns_limit_h_max 12
_diffrn_reflns_limit_h_min -12
_diffrn_reflns_limit_k_max 20
_diffrn_reflns_limit_k_min -19
_diffrn_reflns_limit_l_max 17
_diffrn_reflns_limit_l_min -19
_diffrn_reflns_number 17594
_diffrn_reflns_theta_full 30.00
_diffrn_reflns_theta_max 31.79
_diffrn_reflns_theta_min 3.17
_exptl_absorpt_coefficient_mu 0.676
_exptl_absorpt_correction_T_max 0.976
_exptl_absorpt_correction_T_min 0.891
_exptl_absorpt_correction_type analytical
_exptl_absorpt_process_details
;
CrysAlisPro, Agilent Technologies,
Version 1.171.35.11 (release 16-05-2011 CrysAlis171 .NET)
(compiled May 16 2011,17:55:39)
Analytical numeric absorption correction using a multifaceted crystal
model based on expressions derived by R.C. Clark & J.S. Reid.
(Clark, R. C. & Reid, J. S. (1995). Acta Cryst. A51, 887-897)
;
_exptl_crystal_colour Yellow
_exptl_crystal_density_diffrn 1.452
_exptl_crystal_density_method 'not measured'
_exptl_crystal_description shards
_exptl_crystal_F_000 784
_exptl_crystal_size_max 0.25
_exptl_crystal_size_mid 0.16
_exptl_crystal_size_min 0.05
_refine_diff_density_max 0.372
_refine_diff_density_min -0.363
_refine_diff_density_rms 0.060
_refine_ls_extinction_method none
_refine_ls_goodness_of_fit_ref 1.046
_refine_ls_hydrogen_treatment constr
_refine_ls_matrix_type full
_refine_ls_number_parameters 236
_refine_ls_number_reflns 5390
_refine_ls_number_restraints 0
_refine_ls_restrained_S_all 1.046
_refine_ls_R_factor_all 0.0546
_refine_ls_R_factor_gt 0.0372
_refine_ls_shift/su_max 0.000
_refine_ls_shift/su_mean 0.000
_refine_ls_structure_factor_coef Fsqd
_refine_ls_weighting_details 'calc w=1/[\s^2^(Fo^2^)+(0.0455P)^2^+0.4003P] where P=(Fo^2^+2Fc^2^)/3'
_refine_ls_weighting_scheme calc
_refine_ls_wR_factor_gt 0.0915
_refine_ls_wR_factor_ref 0.0982
_reflns_number_gt 4230
_reflns_number_total 5390
_reflns_threshold_expression >2sigma(I)
_cod_data_source_file c3dt50187f.txt
_cod_data_source_block 7
_cod_depositor_comments
;
The following automatic conversions were performed:

'_symmetry_cell_setting' value 'Monoclinic' changed to 'monoclinic'
according to /home/saulius/struct/CIF-dictionaries/cif_core.dic
dictionary named 'cif_core.dic' version 2.4.2 from 2011-04-26.

Automatic conversion script
Id: cif_fix_values 1891 2012-01-12 08:04:46Z andrius 
;
_cod_original_cell_volume 1744.87(6)
_cod_original_sg_symbol_H-M P2(1)/c
_cod_database_code 7021275

loop_
_symmetry_equiv_pos_as_xyz
'x, y, z'
'-x, y+1/2, -z+1/2'
'-x, -y, -z'
'x, -y-1/2, z-1/2'

loop_
_atom_site_label
_atom_site_type_symbol
_atom_site_fract_x
_atom_site_fract_y
_atom_site_fract_z
_atom_site_U_iso_or_equiv
_atom_site_adp_type
_atom_site_occupancy
_atom_site_symmetry_multiplicity
_atom_site_calc_flag
_atom_site_refinement_flags
Cr Cr 0.37907(3) 0.241822(16) 0.240593(17) 0.02325(8) Uani 1 1 d .
N1 N 0.62190(15) 0.07953(9) 0.41391(9) 0.0282(3) Uani 1 1 d .
C2 C 0.69040(19) 0.00371(12) 0.45491(11) 0.0320(3) Uani 1 1 d .
H2A H 0.6417 -0.0286 0.5038 0.038 Uiso 1 1 calc R
C3 C 0.82785(19) -0.03001(12) 0.42986(13) 0.0353(4) Uani 1 1 d .
H3A H 0.8714 -0.0846 0.4600 0.042 Uiso 1 1 calc R
C4 C 0.90030(18) 0.01756(13) 0.36004(13) 0.0357(4) Uani 1 1 d .
H4A H 0.9955 -0.0033 0.3419 0.043 Uiso 1 1 calc R
C5 C 0.83233(17) 0.09628(11) 0.31662(12) 0.0301(3) Uani 1 1 d .
H5A H 0.8807 0.1303 0.2688 0.036 Uiso 1 1 calc R
C6 C 0.69191(16) 0.12478(10) 0.34431(10) 0.0243(3) Uani 1 1 d .
C7 C 0.61499(16) 0.21179(10) 0.30514(11) 0.0236(3) Uani 1 1 d .
C8 C 0.62165(16) 0.24588(10) 0.20848(11) 0.0239(3) Uani 1 1 d .
C9 C 0.55239(17) 0.33390(10) 0.18334(11) 0.0286(3) Uani 1 1 d .
H9A H 0.5579 0.3578 0.1195 0.034 Uiso 1 1 calc R
C10 C 0.47642(19) 0.38592(11) 0.25043(12) 0.0326(3) Uani 1 1 d .
H10A H 0.4324 0.4447 0.2324 0.039 Uiso 1 1 calc R
C11 C 0.46593(18) 0.35024(11) 0.34497(12) 0.0317(3) Uani 1 1 d .
H11A H 0.4124 0.3843 0.3903 0.038 Uiso 1 1 calc R
C12 C 0.53415(18) 0.26483(10) 0.37195(11) 0.0279(3) Uani 1 1 d .
H12A H 0.5267 0.2415 0.4358 0.033 Uiso 1 1 calc R
C13 C 0.69336(16) 0.19413(10) 0.13000(10) 0.0237(3) Uani 1 1 d .
C14 C 0.80601(17) 0.23800(11) 0.08110(12) 0.0291(3) Uani 1 1 d .
H14A H 0.8373 0.2998 0.0989 0.035 Uiso 1 1 calc R
C15 C 0.87256(17) 0.19175(12) 0.00655(12) 0.0319(3) Uani 1 1 d .
H15A H 0.9495 0.2223 -0.0254 0.038 Uiso 1 1 calc R
C16 C 0.82823(18) 0.10148(11) -0.02192(12) 0.0305(3) Uani 1 1 d .
C17 C 0.71424(17) 0.05867(11) 0.02662(11) 0.0283(3) Uani 1 1 d .
H17A H 0.6814 -0.0026 0.0079 0.034 Uiso 1 1 calc R
C18 C 0.64827(16) 0.10388(10) 0.10147(11) 0.0257(3) Uani 1 1 d .
H18A H 0.5717 0.0731 0.1336 0.031 Uiso 1 1 calc R
C19 C 0.8961(2) 0.05170(14) -0.10460(14) 0.0446(4) Uani 1 1 d .
H19A H 0.8453 0.0725 -0.1665 0.067 Uiso 1 1 calc R
H19B H 0.8831 -0.0162 -0.0977 0.067 Uiso 1 1 calc R
H19C H 1.0039 0.0665 -0.1032 0.067 Uiso 1 1 calc R
C20 C 0.31506(17) 0.20806(11) 0.11519(12) 0.0283(3) Uani 1 1 d .
O20 O 0.27375(14) 0.18811(10) 0.03661(9) 0.0440(3) Uani 1 1 d .
C21 C 0.1847(2) 0.28191(13) 0.25228(14) 0.0381(4) Uani 1 1 d .
O21 O 0.06045(16) 0.30385(12) 0.25781(13) 0.0631(5) Uani 1 1 d .
C22 C 0.31646(17) 0.12630(12) 0.28327(12) 0.0310(3) Uani 1 1 d .
O22 O 0.27328(15) 0.05469(10) 0.30926(10) 0.0470(3) Uani 1 1 d .

loop_
_atom_site_aniso_label
_atom_site_aniso_U_11
_atom_site_aniso_U_22
_atom_site_aniso_U_33
_atom_site_aniso_U_23
_atom_site_aniso_U_13
_atom_site_aniso_U_12
Cr 0.02629(13) 0.02462(12) 0.01872(12) -0.00218(8) 0.00118(8) 0.00134(9)
N1 0.0325(7) 0.0322(6) 0.0197(6) 0.0034(5) 0.0009(5) -0.0020(5)
C2 0.0374(8) 0.0357(8) 0.0221(8) 0.0076(6) -0.0023(6) -0.0033(6)
C3 0.0355(9) 0.0356(8) 0.0331(9) 0.0078(7) -0.0082(7) 0.0027(7)
C4 0.0256(8) 0.0445(10) 0.0362(9) 0.0055(7) -0.0028(6) 0.0026(7)
C5 0.0254(7) 0.0368(8) 0.0275(8) 0.0046(6) -0.0009(6) -0.0043(6)
C6 0.0263(7) 0.0275(7) 0.0183(7) 0.0003(5) -0.0028(5) -0.0042(5)
C7 0.0257(7) 0.0238(6) 0.0209(7) -0.0012(5) -0.0016(5) -0.0043(5)
C8 0.0263(7) 0.0238(6) 0.0212(7) 0.0004(5) 0.0000(5) -0.0058(5)
C9 0.0356(8) 0.0249(7) 0.0251(8) 0.0027(6) 0.0001(6) -0.0035(6)
C10 0.0438(9) 0.0220(7) 0.0312(9) -0.0025(6) -0.0019(7) 0.0003(6)
C11 0.0405(9) 0.0280(7) 0.0259(8) -0.0092(6) -0.0011(6) 0.0010(6)
C12 0.0345(8) 0.0287(7) 0.0198(7) -0.0041(5) -0.0016(6) -0.0012(6)
C13 0.0242(7) 0.0272(7) 0.0194(7) 0.0034(5) -0.0001(5) -0.0013(5)
C14 0.0270(7) 0.0323(8) 0.0277(8) 0.0051(6) 0.0004(6) -0.0062(6)
C15 0.0246(7) 0.0432(9) 0.0283(8) 0.0084(7) 0.0058(6) -0.0031(6)
C16 0.0313(8) 0.0374(8) 0.0235(8) 0.0066(6) 0.0057(6) 0.0064(6)
C17 0.0344(8) 0.0256(7) 0.0256(8) 0.0024(6) 0.0063(6) 0.0019(6)
C18 0.0280(7) 0.0260(7) 0.0236(7) 0.0049(5) 0.0050(6) -0.0014(5)
C19 0.0521(11) 0.0511(11) 0.0333(10) 0.0029(8) 0.0197(8) 0.0068(9)
C20 0.0284(7) 0.0309(7) 0.0260(8) -0.0011(6) 0.0043(6) -0.0006(6)
O20 0.0455(7) 0.0601(8) 0.0256(6) -0.0086(6) -0.0019(5) -0.0042(6)
C21 0.0373(9) 0.0397(9) 0.0374(10) -0.0137(7) 0.0030(7) 0.0040(7)
O21 0.0354(7) 0.0704(11) 0.0835(12) -0.0286(9) 0.0056(7) 0.0126(7)
C22 0.0298(8) 0.0380(8) 0.0248(8) 0.0019(6) -0.0014(6) -0.0024(6)
O22 0.0475(7) 0.0480(8) 0.0443(8) 0.0146(6) -0.0038(6) -0.0163(6)

loop_
_atom_type_symbol
_atom_type_description
_atom_type_scat_dispersion_real
_atom_type_scat_dispersion_imag
_atom_type_scat_source
C C 0.0033 0.0016 'International Tables Vol C Tables 4.2.6.8 and 6.1.1.4'
H H 0.0000 0.0000 'International Tables Vol C Tables 4.2.6.8 and 6.1.1.4'
N N 0.0061 0.0033 'International Tables Vol C Tables 4.2.6.8 and 6.1.1.4'
O O 0.0106 0.0060 'International Tables Vol C Tables 4.2.6.8 and 6.1.1.4'
Cr Cr 0.3209 0.6236 'International Tables Vol C Tables 4.2.6.8 and 6.1.1.4'

loop_
_geom_angle_atom_site_label_1
_geom_angle_atom_site_label_2
_geom_angle_atom_site_label_3
_geom_angle
C21 Cr C20 86.72(7)
C21 Cr C22 86.53(8)
C20 Cr C22 89.36(7)
C21 Cr C11 90.39(7)
C20 Cr C11 149.41(7)
C22 Cr C11 120.88(7)
C21 Cr C12 114.18(7)
C20 Cr C12 159.06(6)
C22 Cr C12 93.12(6)
C11 Cr C12 36.85(6)
C21 Cr C9 122.15(7)
C20 Cr C9 89.44(6)
C22 Cr C9 151.16(6)
C11 Cr C9 66.57(6)
C12 Cr C9 78.44(6)
C21 Cr C10 94.09(7)
C20 Cr C10 112.76(7)
C22 Cr C10 157.88(7)
C11 Cr C10 37.07(6)
C12 Cr C10 66.43(6)
C9 Cr C10 36.75(6)
C21 Cr C8 159.52(7)
C20 Cr C8 92.86(6)
C22 Cr C8 113.95(6)
C11 Cr C8 79.61(6)
C12 Cr C8 67.16(6)
C9 Cr C8 37.39(5)
C10 Cr C8 67.20(6)
C21 Cr C7 151.11(7)
C20 Cr C7 121.94(6)
C22 Cr C7 89.97(6)
C11 Cr C7 67.03(6)
C12 Cr C7 37.36(5)
C9 Cr C7 66.54(5)
C10 Cr C7 78.84(6)
C8 Cr C7 37.03(5)
C2 N1 C6 117.71(13)
N1 C2 C3 123.64(15)
C4 C3 C2 118.42(15)
C3 C4 C5 119.18(15)
C4 C5 C6 119.02(15)
N1 C6 C5 122.00(14)
N1 C6 C7 115.44(13)
C5 C6 C7 122.36(13)
C8 C7 C12 118.98(13)
C8 C7 C6 124.63(13)
C12 C7 C6 116.35(13)
C8 C7 Cr 70.91(8)
C12 C7 Cr 69.77(8)
C6 C7 Cr 133.18(10)
C7 C8 C9 118.49(13)
C7 C8 C13 124.23(13)
C9 C8 C13 117.26(13)
C7 C8 Cr 72.06(8)
C9 C8 Cr 70.57(9)
C13 C8 Cr 127.24(10)
C10 C9 C8 121.70(14)
C10 C9 Cr 72.04(9)
C8 C9 Cr 72.05(8)
C9 C10 C11 119.48(14)
C9 C10 Cr 71.20(9)
C11 C10 Cr 70.72(9)
C12 C11 C10 120.06(14)
C12 C11 Cr 71.67(9)
C10 C11 Cr 72.21(9)
C11 C12 C7 121.23(14)
C11 C12 Cr 71.48(9)
C7 C12 Cr 72.86(8)
C18 C13 C14 118.45(14)
C18 C13 C8 122.00(12)
C14 C13 C8 119.52(13)
C15 C14 C13 120.52(14)
C16 C15 C14 121.20(14)
C15 C16 C17 117.83(14)
C15 C16 C19 121.73(15)
C17 C16 C19 120.40(15)
C18 C17 C16 121.36(14)
C17 C18 C13 120.64(13)
O20 C20 Cr 178.99(15)
O21 C21 Cr 177.27(16)
O22 C22 Cr 178.15(15)

loop_
_geom_bond_atom_site_label_1
_geom_bond_atom_site_label_2
_geom_bond_distance
Cr C21 1.8403(18)
Cr C20 1.8425(16)
Cr C22 1.8502(17)
Cr C11 2.2097(15)
Cr C12 2.2123(15)
Cr C9 2.2184(15)
Cr C10 2.2292(16)
Cr C8 2.2379(15)
Cr C7 2.2530(14)
N1 C2 1.343(2)
N1 C6 1.3508(18)
C2 C3 1.383(2)
C3 C4 1.380(2)
C4 C5 1.388(2)
C5 C6 1.396(2)
C6 C7 1.496(2)
C7 C8 1.426(2)
C7 C12 1.431(2)
C8 C9 1.428(2)
C8 C13 1.496(2)
C9 C10 1.402(2)
C10 C11 1.411(2)
C11 C12 1.398(2)
C13 C18 1.395(2)
C13 C14 1.400(2)
C14 C15 1.394(2)
C15 C16 1.393(2)
C16 C17 1.400(2)
C16 C19 1.511(2)
C17 C18 1.388(2)
C20 O20 1.1527(19)
C21 O21 1.156(2)
C22 O22 1.158(2)
